data_7209024
loop_
_publ_author_name
'Argyle, Victoria J.'
'Woods, Laura M.'
'Roxburgh, Marina'
'Hanton, Lyall R.'

_publ_section_title
;
 Triflate anion and ligand influences in silver(i) coordination polymers
 of four isomeric dipyridyl ketone oximes
;
_journal_issue 1
_journal_name_full CrystEngComm
_journal_page_first 120
_journal_paper_doi 10.1039/c2ce26449h
_journal_volume 15
_journal_year 2013
_chemical_formula_sum 'C11 H13 N3 O3'
_chemical_formula_weight 235.24
_chemical_name_systematic
;
?
;
_space_group_IT_number 4
_symmetry_cell_setting monoclinic
_symmetry_space_group_name_Hall 'P 2yb'
_symmetry_space_group_name_H-M 'P 1 21 1'
_atom_sites_solution_hydrogens geom
_atom_sites_solution_primary direct
_atom_sites_solution_secondary difmap
_audit_creation_method SHELXL-97
_cell_angle_alpha 90.00
_cell_angle_beta 94.720(4)
_cell_angle_gamma 90.00
_cell_formula_units_Z 2
_cell_length_a 4.0517(4)
_cell_length_b 13.9045(14)
_cell_length_c 10.2601(11)
_cell_measurement_reflns_used 3395
_cell_measurement_temperature 90(2)
_cell_measurement_theta_max 57.435
_cell_measurement_theta_min 4.932
_cell_volume 576.06(10)
_computing_cell_refinement 'Bruker SAINT'
_computing_data_collection 'Bruker APEX2'
_computing_data_reduction 'Bruker SAINT'
_computing_molecular_graphics 'Bruker SHELXTL'
_computing_publication_material 'Bruker SHELXTL'
_computing_structure_refinement 'SHELXL-97 (Sheldrick, 2008)'
_computing_structure_solution 'SHELXS-97 (Sheldrick, 2008)'
_diffrn_ambient_temperature 90(2)
_diffrn_measured_fraction_theta_full 1.000
_diffrn_measured_fraction_theta_max 1.000
_diffrn_radiation_monochromator graphite
_diffrn_radiation_source 'fine-focus sealed tube'
_diffrn_radiation_type MoK\a
_diffrn_radiation_wavelength 0.71073
_diffrn_reflns_av_R_equivalents 0.0000
_diffrn_reflns_av_sigmaI/netI 0.0311
_diffrn_reflns_limit_h_max 5
_diffrn_reflns_limit_h_min -5
_diffrn_reflns_limit_k_max 17
_diffrn_reflns_limit_k_min 0
_diffrn_reflns_limit_l_max 12
_diffrn_reflns_limit_l_min 0
_diffrn_reflns_number 2430
_diffrn_reflns_theta_full 26.39
_diffrn_reflns_theta_max 26.39
_diffrn_reflns_theta_min 1.99
_exptl_absorpt_coefficient_mu 0.101
_exptl_absorpt_correction_T_max 0.7458
_exptl_absorpt_correction_T_min 0.6345
_exptl_absorpt_correction_type multi-scan
_exptl_absorpt_process_details 'SADABS (Bruker, 2004)'
_exptl_crystal_colour colourless
_exptl_crystal_density_diffrn 1.356
_exptl_crystal_density_method 'not measured'
_exptl_crystal_description rhomb
_exptl_crystal_F_000 248
_exptl_crystal_size_max 0.52
_exptl_crystal_size_mid 0.28
_exptl_crystal_size_min 0.14
_refine_diff_density_max 0.187
_refine_diff_density_min -0.232
_refine_diff_density_rms 0.055
_refine_ls_abs_structure_details 'Flack H D (1983), Acta Cryst. A39, 876-881'
_refine_ls_abs_structure_Flack 0.0(12)
_refine_ls_extinction_method none
_refine_ls_goodness_of_fit_ref 1.072
_refine_ls_hydrogen_treatment constr
_refine_ls_matrix_type full
_refine_ls_number_parameters 155
_refine_ls_number_reflns 2430
_refine_ls_number_restraints 1
_refine_ls_restrained_S_all 1.072
_refine_ls_R_factor_all 0.0396
_refine_ls_R_factor_gt 0.0363
_refine_ls_shift/su_max 0.028
_refine_ls_shift/su_mean 0.003
_refine_ls_structure_factor_coef Fsqd
_refine_ls_weighting_details 'calc w=1/[\s^2^(Fo^2^)+(0.0657P)^2^+0.0000P] where P=(Fo^2^+2Fc^2^)/3'
_refine_ls_weighting_scheme calc
_refine_ls_wR_factor_gt 0.0957
_refine_ls_wR_factor_ref 0.0995
_reflns_number_gt 2289
_reflns_number_total 2430
_reflns_threshold_expression >2\s(I)
_cod_data_source_file c2ce26449h.txt
_cod_data_source_block lmw056_l1_6_ligandL44.2H20
_cod_depositor_comments
;
The following automatic conversions were performed:

'_symmetry_cell_setting' value 'Monoclinic' changed to 'monoclinic'
according to /home/saulius/struct/CIF-dictionaries/cif_core.dic
dictionary named 'cif_core.dic' version 2.4.2 from 2011-04-26.

Automatic conversion script
Id: cif_fix_values 1891 2012-01-12 08:04:46Z andrius 
;
_cod_original_sg_symbol_H-M P2(1)
_cod_database_code 7209024

loop_
_symmetry_equiv_pos_as_xyz
'x, y, z'
'-x, y+1/2, -z'

loop_
_atom_site_label
_atom_site_type_symbol
_atom_site_fract_x
_atom_site_fract_y
_atom_site_fract_z
_atom_site_U_iso_or_equiv
_atom_site_adp_type
_atom_site_occupancy
_atom_site_symmetry_multiplicity
_atom_site_calc_flag
_atom_site_refinement_flags
C6 C 0.1917(4) 0.60228(13) 0.8847(2) 0.0159(4) Uani 1 1 d .
C3 C 0.2620(4) 0.51854(14) 0.8021(2) 0.0149(4) Uani 1 1 d .
C7 C 0.1935(4) 0.70256(14) 0.8316(2) 0.0160(4) Uani 1 1 d .
C2 C 0.1892(5) 0.42488(13) 0.8403(2) 0.0177(4) Uani 1 1 d .
H2 H 0.0869 0.4137 0.9189 0.021 Uiso 1 1 calc R
C9 C 0.0281(5) 0.81802(16) 0.6654(2) 0.0195(4) Uani 1 1 d .
H9 H -0.0855 0.8316 0.5827 0.023 Uiso 1 1 calc R
C8 C 0.0323(4) 0.72410(14) 0.7101(2) 0.0172(4) Uani 1 1 d .
H8 H -0.0740 0.6747 0.6582 0.021 Uiso 1 1 calc R
C10 C 0.3547(5) 0.77769(15) 0.9008(2) 0.0185(4) Uani 1 1 d .
H10 H 0.4739 0.7660 0.9830 0.022 Uiso 1 1 calc R
C5 C 0.4751(4) 0.44811(16) 0.6127(2) 0.0195(4) Uani 1 1 d .
H5 H 0.5749 0.4568 0.5329 0.023 Uiso 1 1 calc R
C4 C 0.4056(5) 0.52918(15) 0.6840(2) 0.0161(4) Uani 1 1 d .
H4 H 0.4552 0.5914 0.6527 0.019 Uiso 1 1 calc R
C1 C 0.2681(5) 0.34889(14) 0.7619(2) 0.0203(4) Uani 1 1 d .
H1 H 0.2181 0.2857 0.7897 0.024 Uiso 1 1 calc R
C11 C 0.3391(5) 0.86922(14) 0.8488(2) 0.0196(4) Uani 1 1 d .
H11 H 0.4491 0.9196 0.8974 0.024 Uiso 1 1 calc R
N2 N 0.1289(4) 0.57999(12) 1.00271(17) 0.0205(4) Uani 1 1 d .
N1 N 0.4102(4) 0.35839(12) 0.64944(17) 0.0201(4) Uani 1 1 d .
N3 N 0.1770(4) 0.89100(12) 0.73315(18) 0.0213(4) Uani 1 1 d .
O1 O 0.0559(4) 0.65821(10) 1.07909(14) 0.0268(4) Uani 1 1 d .
H1X H 0.0273 0.6298 1.1617 0.032 Uiso 1 1 d .
O10 O 0.4975(3) 0.17137(10) 0.55700(13) 0.0215(3) Uani 1 1 d .
H10X H 0.6647 0.1493 0.5961 0.026 Uiso 1 1 d .
H10Y H 0.5138 0.2352 0.5763 0.026 Uiso 1 1 d .
O20 O 0.9596(3) 0.58335(11) 0.31040(14) 0.0214(3) Uani 1 1 d .
H20X H 0.7969 0.6125 0.3518 0.026 Uiso 1 1 d .
H20Y H 0.9101 0.5260 0.3065 0.026 Uiso 1 1 d .

loop_
_atom_site_aniso_label
_atom_site_aniso_U_11
_atom_site_aniso_U_22
_atom_site_aniso_U_33
_atom_site_aniso_U_23
_atom_site_aniso_U_13
_atom_site_aniso_U_12
C6 0.0163(9) 0.0149(10) 0.0161(10) 0.0000(8) -0.0004(7) 0.0000(8)
C3 0.0132(8) 0.0140(9) 0.0171(10) 0.0019(8) -0.0021(8) 0.0015(8)
C7 0.0150(9) 0.0158(9) 0.0176(10) 0.0003(8) 0.0035(8) 0.0019(7)
C2 0.0221(9) 0.0153(10) 0.0151(10) 0.0023(8) -0.0011(8) -0.0018(8)
C9 0.0202(10) 0.0191(10) 0.0192(11) 0.0020(8) 0.0014(9) 0.0020(8)
C8 0.0170(9) 0.0165(10) 0.0179(10) -0.0004(8) 0.0011(8) -0.0013(7)
C10 0.0212(9) 0.0178(10) 0.0161(10) -0.0009(9) -0.0009(8) 0.0003(8)
C5 0.0216(9) 0.0200(10) 0.0170(10) -0.0005(9) 0.0008(8) 0.0017(9)
C4 0.0172(9) 0.0139(9) 0.0170(10) 0.0017(8) 0.0006(8) -0.0020(7)
C1 0.0294(10) 0.0124(11) 0.0185(10) 0.0009(8) -0.0023(9) -0.0019(8)
C11 0.0245(10) 0.0157(10) 0.0185(10) -0.0029(8) 0.0010(8) -0.0019(8)
N2 0.0276(8) 0.0160(9) 0.0182(8) -0.0027(8) 0.0031(7) 0.0022(7)
N1 0.0253(9) 0.0158(9) 0.0185(9) -0.0004(8) -0.0027(7) 0.0003(7)
N3 0.0240(8) 0.0170(9) 0.0232(9) 0.0017(7) 0.0032(7) 0.0001(7)
O1 0.0457(9) 0.0174(8) 0.0189(7) -0.0013(6) 0.0121(7) 0.0046(7)
O10 0.0250(7) 0.0171(8) 0.0225(8) -0.0015(6) 0.0012(6) 0.0015(6)
O20 0.0296(7) 0.0137(7) 0.0217(7) -0.0021(6) 0.0064(6) -0.0027(6)

loop_
_atom_type_symbol
_atom_type_description
_atom_type_scat_dispersion_real
_atom_type_scat_dispersion_imag
_atom_type_scat_source
C C 0.0033 0.0016 'International Tables Vol C Tables 4.2.6.8 and 6.1.1.4'
H H 0.0000 0.0000 'International Tables Vol C Tables 4.2.6.8 and 6.1.1.4'
N N 0.0061 0.0033 'International Tables Vol C Tables 4.2.6.8 and 6.1.1.4'
O O 0.0106 0.0060 'International Tables Vol C Tables 4.2.6.8 and 6.1.1.4'

loop_
_geom_angle_atom_site_label_1
_geom_angle_atom_site_label_2
_geom_angle_atom_site_label_3
_geom_angle
N2 C6 C3 114.11(17)
N2 C6 C7 124.77(17)
C3 C6 C7 121.12(17)
C4 C3 C2 117.05(18)
C4 C3 C6 121.82(18)
C2 C3 C6 121.13(17)
C8 C7 C10 117.43(18)
C8 C7 C6 120.70(17)
C10 C7 C6 121.87(18)
C1 C2 C3 119.03(18)
N3 C9 C8 123.21(19)
C9 C8 C7 119.49(18)
C11 C10 C7 119.26(18)
N1 C5 C4 123.88(18)
C5 C4 C3 119.35(19)
N1 C1 C2 124.28(18)
N3 C11 C10 123.63(19)
C6 N2 O1 114.08(16)
C5 N1 C1 116.40(17)
C11 N3 C9 116.93(18)

loop_
_geom_bond_atom_site_label_1
_geom_bond_atom_site_label_2
_geom_bond_distance
C6 N2 1.295(3)
C6 C3 1.481(3)
C6 C7 1.497(3)
C3 C4 1.395(3)
C3 C2 1.398(3)
C7 C8 1.392(3)
C7 C10 1.395(3)
C2 C1 1.381(3)
C9 N3 1.345(3)
C9 C8 1.384(3)
C10 C11 1.380(3)
C5 N1 1.336(3)
C5 C4 1.385(3)
C1 N1 1.338(3)
C11 N3 1.342(3)
N2 O1 1.387(2)
